data_4129700
loop_
_publ_author_name
'Miller, David C.'
'Choi, Gilbert J.'
'Orbe, Hudson S.'
'Knowles, Robert R.'

_publ_section_title
;
 Catalytic Olefin Hydroamidation Enabled by Proton-Coupled Electron
 Transfer.
;
_journal_issue 42
_journal_name_full 'Journal of the American Chemical Society'
_journal_page_first 13492
_journal_page_last 13495
_journal_paper_doi 10.1021/jacs.5b09671
_journal_volume 137
_journal_year 2015
_chemical_absolute_configuration ad
_chemical_formula_sum 'C17 H23 N O2'
_chemical_formula_weight 273.36
_chemical_name_common DCM1
_space_group_crystal_system orthorhombic
_space_group_IT_number 19
_space_group_name_Hall 'P 2ac 2ab'
_space_group_name_H-M_alt 'P 21 21 21'
_atom_sites_solution_hydrogens geom
_audit_creation_method SHELXL-2014/7
_cell_angle_alpha 90
_cell_angle_beta 90
_cell_angle_gamma 90
_cell_formula_units_Z 4
_cell_length_a 6.3463(4)
_cell_length_b 14.4931(9)
_cell_length_c 16.2263(9)
_cell_measurement_reflns_used 5079
_cell_measurement_temperature 100(2)
_cell_measurement_theta_max 69.5080
_cell_measurement_theta_min 4.0898
_cell_volume 1492.46(16)
_computing_cell_refinement 'SAINT V8.34A (Bruker AXS Inc., 2013)'
_computing_data_reduction 'SAINT V8.34A (Bruker AXS Inc., 2013)'
_computing_structure_refinement 'SHELXL-2014/7 (Sheldrick, 2014)'
_computing_structure_solution 'SHELXL-2014 (Sheldrick, 2014)'
_diffrn_ambient_temperature 100(2)
_diffrn_detector_area_resol_mean 8.3333
_diffrn_measured_fraction_theta_full 0.997
_diffrn_measured_fraction_theta_max 0.994
_diffrn_measurement_device_type 'BRUKER APEX II CCD'
_diffrn_radiation_type CuK\a
_diffrn_radiation_wavelength 1.54178
_diffrn_reflns_av_R_equivalents 0.0219
_diffrn_reflns_av_unetI/netI 0.0194
_diffrn_reflns_Laue_measured_fraction_full 0.997
_diffrn_reflns_Laue_measured_fraction_max 0.994
_diffrn_reflns_limit_h_max 7
_diffrn_reflns_limit_h_min -7
_diffrn_reflns_limit_k_max 15
_diffrn_reflns_limit_k_min -17
_diffrn_reflns_limit_l_max 18
_diffrn_reflns_limit_l_min -19
_diffrn_reflns_number 10687
_diffrn_reflns_point_group_measured_fraction_full 0.998
_diffrn_reflns_point_group_measured_fraction_max 0.996
_diffrn_reflns_theta_full 67.679
_diffrn_reflns_theta_max 68.216
_diffrn_reflns_theta_min 5.452
_diffrn_source 'ImuS micro--focus source'
_exptl_absorpt_coefficient_mu 0.623
_exptl_absorpt_correction_T_max 0.97
_exptl_absorpt_correction_T_min 0.89
_exptl_absorpt_correction_type multi-scan
_exptl_absorpt_process_details 'SADABS V2014/2 (Bruker AXS Inc.)'
_exptl_crystal_density_diffrn 1.217
_exptl_crystal_density_method 'not measured'
_exptl_crystal_description 'rectangular rod'
_exptl_crystal_F_000 592
_exptl_crystal_size_max 0.173
_exptl_crystal_size_mid 0.044
_exptl_crystal_size_min 0.043
_refine_diff_density_max 0.158
_refine_diff_density_min -0.163
_refine_diff_density_rms 0.032
_refine_ls_abs_structure_details
;
 Refined as an inversion twin.
;
_refine_ls_abs_structure_Flack 0.4(2)
_refine_ls_extinction_method none
_refine_ls_goodness_of_fit_ref 1.086
_refine_ls_hydrogen_treatment constr
_refine_ls_matrix_type full
_refine_ls_number_parameters 185
_refine_ls_number_reflns 2718
_refine_ls_number_restraints 0
_refine_ls_restrained_S_all 1.086
_refine_ls_R_factor_all 0.0282
_refine_ls_R_factor_gt 0.0270
_refine_ls_shift/su_max 0.000
_refine_ls_shift/su_mean 0.000
_refine_ls_structure_factor_coef Fsqd
_refine_ls_weighting_details 'w=1/[\s^2^(Fo^2^)+(0.0414P)^2^+0.1961P] where P=(Fo^2^+2Fc^2^)/3'
_refine_ls_weighting_scheme calc
_refine_ls_wR_factor_gt 0.0712
_refine_ls_wR_factor_ref 0.0719
_reflns_Friedel_coverage 0.711
_reflns_Friedel_fraction_full 1.000
_reflns_Friedel_fraction_max 0.999
_reflns_number_gt 2611
_reflns_number_total 2718
_reflns_threshold_expression 'I > 2\s(I)'
_cod_data_source_file ja5b09671_si_002.cif
_cod_data_source_block cu_PDJDCM1_0m
_cod_database_code 4129700
_shelx_shelxl_version_number 2014/7
_shelx_space_group_comment
;
The symmetry employed for this shelxl refinement is uniquely defined
by the following loop, which should always be used as a source of
symmetry information in preference to the above space-group names.
They are only intended as comments.
;
_shelx_estimated_absorpt_t_min 0.900
_shelx_estimated_absorpt_t_max 0.974

loop_
_space_group_symop_operation_xyz
'x, y, z'
'-x+1/2, -y, z+1/2'
'-x, y+1/2, -z+1/2'
'x+1/2, -y+1/2, -z'

loop_
_atom_site_label
_atom_site_type_symbol
_atom_site_fract_x
_atom_site_fract_y
_atom_site_fract_z
_atom_site_U_iso_or_equiv
_atom_site_adp_type
_atom_site_occupancy
_atom_site_site_symmetry_order
_atom_site_calc_flag
_atom_site_refinement_flags_posn
_atom_site_refinement_flags_adp
O1 O 0.69444(19) 0.43940(8) 0.13932(7) 0.0270(3) Uani 1 1 d . .
N1 N 0.5247(2) 0.50046(9) 0.24627(8) 0.0195(3) Uani 1 1 d . .
C1 C 0.4919(3) 0.13036(16) 0.51745(12) 0.0401(5) Uani 1 1 d . .
H1A H 0.5232 0.1736 0.5622 0.060 Uiso 1 1 calc R U
H1B H 0.4859 0.0674 0.5395 0.060 Uiso 1 1 calc R U
H1C H 0.3558 0.1462 0.4926 0.060 Uiso 1 1 calc R U
O2 O 0.87836(18) 0.53147(8) 0.22318(8) 0.0287(3) Uani 1 1 d . .
C2 C 0.8713(3) 0.09595(14) 0.47656(12) 0.0334(4) Uani 1 1 d . .
H2A H 0.8525 0.0316 0.4935 0.050 Uiso 1 1 calc R U
H2B H 0.9313 0.1313 0.5224 0.050 Uiso 1 1 calc R U
H2C H 0.9670 0.0987 0.4292 0.050 Uiso 1 1 calc R U
C3 C 0.6619(3) 0.13620(12) 0.45303(11) 0.0277(4) Uani 1 1 d . .
C4 C 0.6339(3) 0.17548(11) 0.37941(11) 0.0271(4) Uani 1 1 d . .
H4 H 0.7514 0.1741 0.3432 0.033 Uiso 1 1 calc R U
C5 C 0.4389(3) 0.22160(12) 0.34707(11) 0.0270(4) Uani 1 1 d . .
H5A H 0.3512 0.2424 0.3940 0.032 Uiso 1 1 calc R U
H5B H 0.3558 0.1766 0.3147 0.032 Uiso 1 1 calc R U
C6 C 0.4931(3) 0.30441(11) 0.29261(11) 0.0246(4) Uani 1 1 d . .
H6A H 0.5692 0.2821 0.2432 0.029 Uiso 1 1 calc R U
H6B H 0.5895 0.3456 0.3234 0.029 Uiso 1 1 calc R U
C7 C 0.3007(3) 0.36041(11) 0.26463(10) 0.0216(3) Uani 1 1 d . .
H7 H 0.2338 0.3870 0.3151 0.026 Uiso 1 1 calc R U
C8 C 0.1338(3) 0.30160(12) 0.22099(12) 0.0283(4) Uani 1 1 d . .
H8A H 0.0689 0.2594 0.2608 0.043 Uiso 1 1 calc R U
H8B H 0.2005 0.2659 0.1768 0.043 Uiso 1 1 calc R U
H8C H 0.0254 0.3419 0.1975 0.043 Uiso 1 1 calc R U
C9 C 0.3629(3) 0.44137(10) 0.20857(10) 0.0202(3) Uani 1 1 d . .
H9 H 0.2354 0.4790 0.1952 0.024 Uiso 1 1 calc R U
C10 C 0.4758(3) 0.41355(12) 0.12840(10) 0.0246(4) Uani 1 1 d . .
H10A H 0.4633 0.3463 0.1190 0.030 Uiso 1 1 calc R U
H10B H 0.4140 0.4464 0.0807 0.030 Uiso 1 1 calc R U
C11 C 0.7129(3) 0.49466(11) 0.20625(10) 0.0226(3) Uani 1 1 d . .
C12 C 0.4905(3) 0.55385(10) 0.31849(9) 0.0189(3) Uani 1 1 d . .
C13 C 0.2911(3) 0.59133(11) 0.33302(10) 0.0223(3) Uani 1 1 d . .
H13 H 0.1797 0.5806 0.2951 0.027 Uiso 1 1 calc R U
C14 C 0.2561(3) 0.64435(12) 0.40297(10) 0.0263(4) Uani 1 1 d . .
H14 H 0.1206 0.6701 0.4124 0.032 Uiso 1 1 calc R U
C15 C 0.4167(3) 0.66006(12) 0.45916(11) 0.0276(4) Uani 1 1 d . .
H15 H 0.3922 0.6968 0.5067 0.033 Uiso 1 1 calc R U
C16 C 0.6140(3) 0.62150(12) 0.44515(10) 0.0274(4) Uani 1 1 d . .
H16 H 0.7242 0.6314 0.4837 0.033 Uiso 1 1 calc R U
C17 C 0.6518(3) 0.56853(11) 0.37523(10) 0.0237(4) Uani 1 1 d . .
H17 H 0.7871 0.5424 0.3662 0.028 Uiso 1 1 calc R U

loop_
_atom_site_aniso_label
_atom_site_aniso_U_11
_atom_site_aniso_U_22
_atom_site_aniso_U_33
_atom_site_aniso_U_23
_atom_site_aniso_U_13
_atom_site_aniso_U_12
O1 0.0211(6) 0.0335(7) 0.0265(6) -0.0059(5) 0.0020(5) 0.0041(5)
N1 0.0172(7) 0.0194(6) 0.0218(6) -0.0007(5) 0.0000(5) -0.0004(5)
C1 0.0346(10) 0.0505(12) 0.0352(10) 0.0113(9) -0.0027(9) -0.0018(10)
O2 0.0162(6) 0.0360(6) 0.0339(7) -0.0036(5) 0.0013(5) 0.0001(5)
C2 0.0353(10) 0.0309(9) 0.0341(10) 0.0007(7) -0.0069(8) 0.0016(8)
C3 0.0320(10) 0.0207(8) 0.0303(9) -0.0012(6) -0.0059(7) -0.0033(7)
C4 0.0292(9) 0.0213(8) 0.0309(9) -0.0006(7) 0.0008(7) 0.0008(7)
C5 0.0290(9) 0.0205(8) 0.0315(9) 0.0002(7) -0.0021(7) -0.0002(7)
C6 0.0233(8) 0.0224(8) 0.0280(8) 0.0008(6) -0.0036(7) 0.0011(7)
C7 0.0207(7) 0.0199(7) 0.0241(8) -0.0024(6) 0.0000(6) -0.0006(6)
C8 0.0244(9) 0.0239(8) 0.0367(10) -0.0019(7) -0.0059(7) -0.0016(7)
C9 0.0192(8) 0.0196(7) 0.0219(8) -0.0030(6) -0.0029(6) 0.0017(6)
C10 0.0241(8) 0.0277(9) 0.0222(8) -0.0032(6) -0.0013(7) 0.0005(7)
C11 0.0203(8) 0.0233(8) 0.0242(8) 0.0011(6) 0.0002(6) 0.0056(7)
C12 0.0219(8) 0.0153(7) 0.0195(7) 0.0020(5) 0.0014(7) -0.0027(6)
C13 0.0201(8) 0.0226(8) 0.0242(8) -0.0003(6) -0.0001(7) 0.0002(6)
C14 0.0278(9) 0.0231(8) 0.0280(9) -0.0010(6) 0.0037(7) 0.0018(7)
C15 0.0376(10) 0.0224(8) 0.0228(8) -0.0031(7) 0.0041(7) -0.0058(7)
C16 0.0299(9) 0.0288(9) 0.0236(8) 0.0017(7) -0.0049(7) -0.0085(7)
C17 0.0210(8) 0.0248(8) 0.0253(8) 0.0032(6) -0.0018(7) -0.0023(7)

loop_
_atom_type_symbol
_atom_type_description
_atom_type_scat_dispersion_real
_atom_type_scat_dispersion_imag
_atom_type_scat_source
C C 0.0181 0.0091 'International Tables Vol C Tables 4.2.6.8 and 6.1.1.4'
H H 0.0000 0.0000 'International Tables Vol C Tables 4.2.6.8 and 6.1.1.4'
N N 0.0311 0.0180 'International Tables Vol C Tables 4.2.6.8 and 6.1.1.4'
O O 0.0492 0.0322 'International Tables Vol C Tables 4.2.6.8 and 6.1.1.4'

loop_
_geom_angle_atom_site_label_1
_geom_angle_atom_site_label_2
_geom_angle_atom_site_label_3
_geom_angle
C11 O1 C10 109.51(12)
C11 N1 C12 124.11(14)
C11 N1 C9 112.21(13)
C12 N1 C9 123.62(13)
C3 C1 H1A 109.5
C3 C1 H1B 109.5
H1A C1 H1B 109.5
C3 C1 H1C 109.5
H1A C1 H1C 109.5
H1B C1 H1C 109.5
C3 C2 H2A 109.5
C3 C2 H2B 109.5
H2A C2 H2B 109.5
C3 C2 H2C 109.5
H2A C2 H2C 109.5
H2B C2 H2C 109.5
C4 C3 C2 120.75(18)
C4 C3 C1 123.36(17)
C2 C3 C1 115.88(16)
C3 C4 C5 127.76(17)
C3 C4 H4 116.1
C5 C4 H4 116.1
C4 C5 C6 111.48(14)
C4 C5 H5A 109.3
C6 C5 H5A 109.3
C4 C5 H5B 109.3
C6 C5 H5B 109.3
H5A C5 H5B 108.0
C5 C6 C7 114.03(14)
C5 C6 H6A 108.7
C7 C6 H6A 108.7
C5 C6 H6B 108.7
C7 C6 H6B 108.7
H6A C6 H6B 107.6
C8 C7 C6 113.09(13)
C8 C7 C9 109.19(14)
C6 C7 C9 112.02(14)
C8 C7 H7 107.4
C6 C7 H7 107.4
C9 C7 H7 107.4
C7 C8 H8A 109.5
C7 C8 H8B 109.5
H8A C8 H8B 109.5
C7 C8 H8C 109.5
H8A C8 H8C 109.5
H8B C8 H8C 109.5
N1 C9 C7 112.21(13)
N1 C9 C10 100.32(12)
C7 C9 C10 114.83(13)
N1 C9 H9 109.7
C7 C9 H9 109.7
C10 C9 H9 109.7
O1 C10 C9 105.95(12)
O1 C10 H10A 110.5
C9 C10 H10A 110.5
O1 C10 H10B 110.5
C9 C10 H10B 110.5
H10A C10 H10B 108.7
O2 C11 O1 121.19(15)
O2 C11 N1 128.75(15)
O1 C11 N1 110.05(14)
C17 C12 C13 119.65(14)
C17 C12 N1 121.06(15)
C13 C12 N1 119.29(14)
C14 C13 C12 119.87(16)
C14 C13 H13 120.1
C12 C13 H13 120.1
C15 C14 C13 120.72(17)
C15 C14 H14 119.6
C13 C14 H14 119.6
C14 C15 C16 119.25(16)
C14 C15 H15 120.4
C16 C15 H15 120.4
C15 C16 C17 120.72(16)
C15 C16 H16 119.6
C17 C16 H16 119.6
C16 C17 C12 119.79(16)
C16 C17 H17 120.1
C12 C17 H17 120.1

loop_
_geom_bond_atom_site_label_1
_geom_bond_atom_site_label_2
_geom_bond_distance
O1 C11 1.354(2)
O1 C10 1.448(2)
N1 C11 1.362(2)
N1 C12 1.421(2)
N1 C9 1.470(2)
C1 C3 1.505(3)
C1 H1A 0.9800
C1 H1B 0.9800
C1 H1C 0.9800
O2 C11 1.209(2)
C2 C3 1.501(3)
C2 H2A 0.9800
C2 H2B 0.9800
C2 H2C 0.9800
C3 C4 1.335(3)
C4 C5 1.501(3)
C4 H4 0.9500
C5 C6 1.530(2)
C5 H5A 0.9900
C5 H5B 0.9900
C6 C7 1.535(2)
C6 H6A 0.9900
C6 H6B 0.9900
C7 C8 1.533(2)
C7 C9 1.536(2)
C7 H7 1.0000
C8 H8A 0.9800
C8 H8B 0.9800
C8 H8C 0.9800
C9 C10 1.539(2)
C9 H9 1.0000
C10 H10A 0.9900
C10 H10B 0.9900
C12 C17 1.393(2)
C12 C13 1.397(2)
C13 C14 1.389(2)
C13 H13 0.9500
C14 C15 1.386(3)
C14 H14 0.9500
C15 C16 1.390(3)
C15 H15 0.9500
C16 C17 1.391(2)
C16 H16 0.9500
C17 H17 0.9500
